data_7007589
loop_
_publ_author_name
'Argent, Stephen P.'
'Adams, Harry'
'Riis-Johannessen, Thomas'
'Jeffery, John C.'
'Harding, Lindsay P.'
'Clegg, William'
'Harrington, Ross W.'
'Ward, Michael D.'

_publ_section_title
;
 Complexes of Ag(I), Hg(I) and Hg(II) with multidentate
 pyrazolyl-pyridine ligands: From mononuclear complexes to coordination
 polymers via helicates, a mesocate, a cage and a catenate.
;
_journal_issue 42
_journal_name_full 'Dalton transactions (Cambridge, England : 2003)'
_journal_page_first 4996
_journal_page_last 5013
_journal_paper_doi 10.1039/b607541j
_journal_year 2006
_chemical_formula_sum 'C26 H26 Cl2 Hg2 N8 O12'
_chemical_formula_weight 1114.63
_chemical_name_systematic
;
?
;
_space_group_IT_number 2
_symmetry_cell_setting triclinic
_symmetry_space_group_name_Hall '-P 1'
_symmetry_space_group_name_H-M 'P -1'
_atom_sites_solution_hydrogens geom
_atom_sites_solution_primary direct
_atom_sites_solution_secondary difmap
_audit_creation_method SHELXL-97
_cell_angle_alpha 103.677(13)
_cell_angle_beta 93.039(13)
_cell_angle_gamma 101.174(13)
_cell_formula_units_Z 2
_cell_length_a 7.543(6)
_cell_length_b 14.122(11)
_cell_length_c 16.669(13)
_cell_measurement_temperature 150(2)
_cell_volume 1683(2)
_computing_structure_refinement 'SHELXL-97 (Sheldrick, 1997)'
_computing_structure_solution 'SHELXS-97 (Sheldrick, 1990)'
_diffrn_ambient_temperature 150(2)
_diffrn_measured_fraction_theta_full 0.996
_diffrn_measured_fraction_theta_max 0.996
_diffrn_measurement_device_type 'Bruker APEX 2 CCD area detector'
_diffrn_measurement_method 'phi and omega scans'
_diffrn_radiation_monochromator graphite
_diffrn_radiation_source 'fine-focus sealed tube'
_diffrn_radiation_type MoK\a
_diffrn_radiation_wavelength 0.71073
_diffrn_reflns_av_R_equivalents 0.1767
_diffrn_reflns_av_sigmaI/netI 0.1563
_diffrn_reflns_limit_h_max 8
_diffrn_reflns_limit_h_min -8
_diffrn_reflns_limit_k_max 16
_diffrn_reflns_limit_k_min -16
_diffrn_reflns_limit_l_max 19
_diffrn_reflns_limit_l_min -19
_diffrn_reflns_number 14973
_diffrn_reflns_theta_full 25.00
_diffrn_reflns_theta_max 25.00
_diffrn_reflns_theta_min 1.26
_exptl_absorpt_coefficient_mu 9.339
_exptl_absorpt_correction_T_max 0.6524
_exptl_absorpt_correction_T_min 0.2567
_exptl_absorpt_correction_type multi-scan
_exptl_absorpt_process_details sadabs
_exptl_crystal_colour colourless
_exptl_crystal_density_diffrn 2.199
_exptl_crystal_density_method 'not measured'
_exptl_crystal_description block
_exptl_crystal_F_000 1056
_exptl_crystal_size_max 0.20
_exptl_crystal_size_mid 0.15
_exptl_crystal_size_min 0.05
_refine_diff_density_max 3.040
_refine_diff_density_min -3.436
_refine_diff_density_rms 0.417
_refine_ls_extinction_method none
_refine_ls_goodness_of_fit_ref 1.116
_refine_ls_hydrogen_treatment mixed
_refine_ls_matrix_type full
_refine_ls_number_parameters 431
_refine_ls_number_reflns 5889
_refine_ls_number_restraints 447
_refine_ls_restrained_S_all 1.079
_refine_ls_R_factor_all 0.1452
_refine_ls_R_factor_gt 0.1110
_refine_ls_shift/su_max 0.002
_refine_ls_shift/su_mean 0.000
_refine_ls_structure_factor_coef Fsqd
_refine_ls_weighting_details 'calc w=1/[\s^2^(Fo^2^)+(0.0360P)^2^+194.0000P] where P=(Fo^2^+2Fc^2^)/3'
_refine_ls_weighting_scheme calc
_refine_ls_wR_factor_gt 0.2466
_refine_ls_wR_factor_ref 0.2611
_reflns_number_gt 4028
_reflns_number_total 5889
_reflns_threshold_expression >2sigma(I)
_cod_data_source_file b607541j.txt
_cod_data_source_block imw397m
_cod_original_cell_volume 1684(2)
_cod_original_sg_symbol_H-M P-1
_cod_database_code 7007589

loop_
_symmetry_equiv_pos_as_xyz
'x, y, z'
'-x, -y, -z'

loop_
_atom_site_label
_atom_site_type_symbol
_atom_site_fract_x
_atom_site_fract_y
_atom_site_fract_z
_atom_site_U_iso_or_equiv
_atom_site_adp_type
_atom_site_occupancy
_atom_site_symmetry_multiplicity
_atom_site_calc_flag
_atom_site_refinement_flags
_atom_site_disorder_assembly
_atom_site_disorder_group
Hg1 Hg 0.56879(13) 0.82511(8) 0.84945(6) 0.0233(3) Uani 1 1 d U . .
Hg2 Hg 0.41772(13) 0.71239(8) 0.71264(6) 0.0258(3) Uani 1 1 d U . .
N11 N 0.683(3) 0.9745(16) 0.9431(13) 0.023(4) Uani 1 1 d U . .
C12 C 0.771(3) 0.9788(18) 1.0207(16) 0.019(5) Uiso 1 1 d U . .
C13 C 0.832(3) 1.061(2) 1.0770(17) 0.026(5) Uani 1 1 d U . .
H13 H 0.8868 1.0608 1.1296 0.031 Uiso 1 1 calc R . .
C14 C 0.812(4) 1.155(2) 1.0567(17) 0.029(5) Uani 1 1 d U . .
H14 H 0.8626 1.2175 1.0943 0.035 Uiso 1 1 calc R . .
C15 C 0.722(4) 1.149(2) 0.9836(17) 0.027(5) Uani 1 1 d U . .
H15 H 0.6991 1.2073 0.9694 0.033 Uiso 1 1 calc R . .
C16 C 0.663(3) 1.057(2) 0.9301(16) 0.023(4) Uani 1 1 d U . .
H16 H 0.6022 1.0542 0.8781 0.028 Uiso 1 1 calc R . .
N21 N 0.719(3) 0.7965(17) 0.9707(13) 0.024(4) Uani 1 1 d U . .
N22 N 0.758(3) 0.7203(17) 0.9964(14) 0.025(4) Uani 1 1 d U . .
C23 C 0.843(4) 0.750(2) 1.0748(16) 0.027(5) Uani 1 1 d U . .
H23 H 0.8786 0.7093 1.1074 0.032 Uiso 1 1 calc R . .
C24 C 0.867(4) 0.853(2) 1.0974(17) 0.027(5) Uani 1 1 d U . .
H24 H 0.9280 0.8961 1.1478 0.032 Uiso 1 1 calc R . .
C25 C 0.781(3) 0.881(2) 1.0308(15) 0.019(4) Uani 1 1 d U . .
C31 C 0.719(4) 0.620(2) 0.9416(18) 0.031(5) Uani 1 1 d U . .
H31A H 0.7678 0.5749 0.9697 0.038 Uiso 1 1 calc R . .
H31B H 0.7806 0.6212 0.8907 0.038 Uiso 1 1 calc R . .
C32 C 0.508(3) 0.580(2) 0.9173(16) 0.025(4) Uani 1 1 d U . .
C33 C 0.394(3) 0.610(2) 0.9792(17) 0.025(5) Uani 1 1 d U . .
H33 H 0.4450 0.6503 1.0325 0.030 Uiso 1 1 calc R . .
C34 C 0.201(4) 0.577(2) 0.9602(18) 0.028(5) Uani 1 1 d U . .
H34 H 0.1217 0.5961 1.0005 0.034 Uiso 1 1 calc R . .
C35 C 0.135(4) 0.519(2) 0.8850(18) 0.029(5) Uani 1 1 d U . .
H35 H 0.0072 0.4980 0.8729 0.034 Uiso 1 1 calc R . .
C36 C 0.243(4) 0.489(2) 0.8234(19) 0.029(5) Uani 1 1 d U . .
H36 H 0.1912 0.4479 0.7703 0.035 Uiso 1 1 calc R . .
C37 C 0.435(4) 0.520(2) 0.8427(17) 0.026(4) Uani 1 1 d U . .
C38 C 0.555(4) 0.486(2) 0.7737(17) 0.029(5) Uani 1 1 d U . .
H38A H 0.6642 0.5399 0.7784 0.034 Uiso 1 1 calc R . .
H38B H 0.5968 0.4268 0.7826 0.034 Uiso 1 1 calc R . .
N41 N 0.418(3) 0.5391(17) 0.6617(14) 0.024(4) Uani 1 1 d U . .
N42 N 0.461(3) 0.4615(18) 0.6888(15) 0.030(4) Uani 1 1 d U . .
C43 C 0.408(4) 0.375(2) 0.6349(18) 0.032(5) Uani 1 1 d U . .
H43 H 0.4219 0.3112 0.6411 0.038 Uiso 1 1 calc R . .
C44 C 0.324(4) 0.397(2) 0.565(2) 0.037(6) Uani 1 1 d U . .
H44 H 0.2688 0.3509 0.5145 0.045 Uiso 1 1 calc R . .
C45 C 0.339(3) 0.496(2) 0.5838(17) 0.027(4) Uani 1 1 d U . .
N51 N 0.310(3) 0.6633(17) 0.5776(13) 0.026(4) Uani 1 1 d U . .
C52 C 0.281(4) 0.566(2) 0.5351(19) 0.036(6) Uiso 1 1 d U . .
C53 C 0.196(4) 0.529(2) 0.4565(18) 0.035(5) Uani 1 1 d U . .
H53 H 0.1705 0.4596 0.4311 0.043 Uiso 1 1 calc R . .
C54 C 0.149(4) 0.595(2) 0.4162(19) 0.038(6) Uani 1 1 d U . .
H54 H 0.1015 0.5722 0.3595 0.046 Uiso 1 1 calc R . .
C55 C 0.171(4) 0.694(2) 0.4563(18) 0.038(6) Uani 1 1 d U . .
H55 H 0.1339 0.7395 0.4282 0.046 Uiso 1 1 calc R . .
C56 C 0.249(4) 0.728(2) 0.5411(18) 0.033(5) Uani 1 1 d U . .
H56 H 0.2573 0.7953 0.5711 0.040 Uiso 1 1 calc R . .
Cl1 Cl 0.0533(8) 0.2766(5) 0.2814(4) 0.0274(14) Uani 1 1 d U . .
O11 O -0.089(3) 0.1930(15) 0.2832(12) 0.038(4) Uani 1 1 d U . .
O12 O 0.197(3) 0.2887(17) 0.3468(12) 0.041(5) Uani 1 1 d U . .
O13 O -0.023(2) 0.3643(15) 0.2937(12) 0.035(4) Uani 1 1 d U . .
O14 O 0.132(2) 0.2675(17) 0.1997(11) 0.036(5) Uani 1 1 d U . .
Cl2 Cl 0.724(2) 0.2371(11) 0.7671(9) 0.028(4) Uiso 0.50 1 d PDU A 1
O21 O 0.817(4) 0.161(2) 0.7682(18) 0.026(8) Uiso 0.50 1 d PDU A 1
O22 O 0.630(4) 0.221(2) 0.6884(17) 0.029(8) Uiso 0.50 1 d PDU A 1
O23 O 0.599(5) 0.239(3) 0.827(2) 0.080(17) Uiso 0.50 1 d PDU A 1
O24 O 0.849(4) 0.329(2) 0.785(2) 0.050 Uiso 0.50 1 d PDU A 1
Cl2' Cl 0.774(2) 0.2479(12) 0.7634(10) 0.034(5) Uiso 0.50 1 d PDU B 2
O21' O 0.802(8) 0.312(3) 0.717(3) 0.14(3) Uiso 0.50 1 d PDU B 2
O22' O 0.917(6) 0.206(4) 0.764(3) 0.15(3) Uiso 0.50 1 d PDU B 2
O23' O 0.631(5) 0.178(3) 0.733(2) 0.050 Uiso 0.50 1 d PDU B 2
O24' O 0.758(6) 0.295(3) 0.840(2) 0.074(15) Uiso 0.50 1 d PDU B 2
C1A C 0.269(8) 0.056(4) 0.386(3) 0.106(17) Uani 1 1 d U . .
H1A1 H 0.1898 0.1030 0.3994 0.159 Uiso 1 1 calc R . .
H1A2 H 0.3805 0.0785 0.4245 0.159 Uiso 1 1 calc R . .
H1A3 H 0.2065 -0.0102 0.3905 0.159 Uiso 1 1 calc R . .
N2A N 0.319(3) 0.048(2) 0.2967(17) 0.045(6) Uani 1 1 d DU . .
O3A O 0.196(3) 0.0482(16) 0.2454(13) 0.042(5) Uani 1 1 d DU . .
O4A O 0.473(3) 0.044(2) 0.277(2) 0.085(9) Uani 1 1 d DU . .
C1B C 0.215(4) 0.155(2) 0.5704(17) 0.034(7) Uiso 1 1 d DU . .
H1B1 H 0.2973 0.1561 0.5271 0.051 Uiso 1 1 calc R . .
H1B2 H 0.2568 0.2135 0.6169 0.051 Uiso 1 1 calc R . .
H1B3 H 0.0921 0.1546 0.5476 0.051 Uiso 1 1 calc R . .
N2B N 0.211(6) 0.067(3) 0.5988(17) 0.095(12) Uani 1 1 d DU . .
O3B O 0.218(6) 0.068(2) 0.6811(18) 0.117(13) Uani 1 1 d DU . .
O4B O 0.240(5) -0.020(2) 0.553(2) 0.093(10) Uani 1 1 d DU . .

loop_
_atom_site_aniso_label
_atom_site_aniso_U_11
_atom_site_aniso_U_22
_atom_site_aniso_U_33
_atom_site_aniso_U_23
_atom_site_aniso_U_13
_atom_site_aniso_U_12
Hg1 0.0206(5) 0.0297(6) 0.0169(6) 0.0018(4) -0.0021(4) 0.0049(4)
Hg2 0.0246(5) 0.0314(6) 0.0179(6) -0.0003(4) 0.0000(4) 0.0060(4)
N11 0.020(10) 0.024(7) 0.023(9) -0.004(6) -0.004(8) 0.016(8)
C13 0.022(11) 0.031(9) 0.020(10) 0.006(8) 0.008(9) -0.007(10)
C14 0.026(12) 0.026(11) 0.025(11) -0.010(9) -0.002(9) 0.002(10)
C15 0.027(12) 0.024(8) 0.029(11) 0.001(8) 0.004(9) 0.008(10)
C16 0.027(8) 0.027(6) 0.015(8) 0.007(6) -0.003(7) 0.005(7)
N21 0.026(10) 0.031(8) 0.021(8) 0.012(6) 0.000(7) 0.014(8)
N22 0.026(10) 0.031(7) 0.020(9) 0.010(6) -0.006(7) 0.009(8)
C23 0.030(12) 0.037(10) 0.017(10) 0.010(8) -0.007(9) 0.014(11)
C24 0.026(12) 0.037(10) 0.017(10) 0.007(8) 0.001(8) 0.007(10)
C25 0.011(10) 0.032(7) 0.015(8) 0.007(7) 0.005(7) 0.004(8)
C31 0.025(8) 0.034(9) 0.034(13) 0.003(9) -0.015(9) 0.017(10)
C32 0.025(8) 0.036(12) 0.018(9) 0.021(8) -0.001(7) 0.002(8)
C33 0.027(9) 0.037(14) 0.016(10) 0.022(9) -0.001(7) 0.002(9)
C34 0.026(9) 0.028(13) 0.030(11) 0.013(9) -0.003(9) -0.001(10)
C35 0.027(10) 0.028(13) 0.033(12) 0.015(10) -0.003(7) 0.002(9)
C36 0.028(8) 0.022(13) 0.038(12) 0.009(10) -0.003(8) 0.007(9)
C37 0.027(8) 0.029(12) 0.027(8) 0.011(9) -0.007(7) 0.013(9)
C38 0.024(10) 0.025(13) 0.034(9) 0.006(8) -0.003(7) 0.003(9)
N41 0.015(9) 0.033(7) 0.023(9) 0.004(6) 0.004(7) 0.004(8)
N42 0.024(10) 0.031(7) 0.035(8) 0.002(7) 0.003(7) 0.011(8)
C43 0.028(12) 0.033(8) 0.031(11) -0.004(7) 0.016(9) 0.012(10)
C44 0.030(13) 0.032(9) 0.042(12) -0.006(9) 0.001(10) 0.010(11)
C45 0.014(10) 0.028(7) 0.030(9) -0.002(7) 0.001(8) -0.003(9)
N51 0.019(10) 0.036(9) 0.022(7) 0.018(7) 0.001(7) -0.011(8)
C53 0.036(14) 0.041(11) 0.029(11) 0.001(8) 0.006(10) 0.016(11)
C54 0.040(9) 0.045(8) 0.027(9) 0.007(6) 0.001(7) 0.010(8)
C55 0.051(15) 0.047(10) 0.017(10) 0.008(10) -0.008(11) 0.012(13)
C56 0.028(13) 0.050(13) 0.022(9) 0.004(8) -0.007(10) 0.015(11)
Cl1 0.019(3) 0.042(4) 0.018(3) 0.001(3) 0.003(2) 0.006(3)
O11 0.030(9) 0.036(9) 0.032(11) -0.014(9) -0.007(8) -0.002(7)
O12 0.030(9) 0.064(15) 0.022(9) 0.011(10) -0.005(7) 0.003(8)
O13 0.025(9) 0.040(9) 0.032(11) -0.006(9) -0.002(8) 0.004(7)
O14 0.008(8) 0.075(15) 0.019(7) -0.007(9) -0.004(6) 0.017(8)
C1A 0.15(4) 0.11(4) 0.035(14) 0.03(2) -0.002(16) -0.05(3)
N2A 0.045(11) 0.052(16) 0.037(13) 0.023(13) -0.006(9) -0.002(12)
O3A 0.048(10) 0.034(12) 0.037(11) 0.006(10) -0.016(9) 0.000(10)
O4A 0.038(10) 0.08(2) 0.11(2) -0.017(18) -0.013(12) 0.011(14)
N2B 0.11(3) 0.10(2) 0.048(14) -0.025(18) 0.014(19) 0.02(2)
O3B 0.20(4) 0.07(2) 0.061(14) 0.007(16) -0.06(2) 0.02(2)
O4B 0.14(3) 0.054(17) 0.086(19) 0.020(14) -0.01(2) 0.024(18)

loop_
_atom_type_symbol
_atom_type_description
_atom_type_scat_dispersion_real
_atom_type_scat_dispersion_imag
_atom_type_scat_source
C C 0.0033 0.0016 'International Tables Vol C Tables 4.2.6.8 and 6.1.1.4'
H H 0.0000 0.0000 'International Tables Vol C Tables 4.2.6.8 and 6.1.1.4'
N N 0.0061 0.0033 'International Tables Vol C Tables 4.2.6.8 and 6.1.1.4'
O O 0.0106 0.0060 'International Tables Vol C Tables 4.2.6.8 and 6.1.1.4'
Cl Cl 0.1484 0.1585 'International Tables Vol C Tables 4.2.6.8 and 6.1.1.4'
Hg Hg -2.3894 9.2266 'International Tables Vol C Tables 4.2.6.8 and 6.1.1.4'

loop_
_geom_angle_atom_site_label_1
_geom_angle_atom_site_label_2
_geom_angle_atom_site_label_3
_geom_angle
_geom_angle_site_symmetry_1
_geom_angle_site_symmetry_3
_geom_angle_publ_flag
N11 Hg1 N21 70.6(8) . . ?
N11 Hg1 Hg2 155.7(5) . . ?
N21 Hg1 Hg2 133.5(5) . . ?
N51 Hg2 N41 71.1(8) . . ?
N51 Hg2 Hg1 159.5(6) . . ?
N41 Hg2 Hg1 126.7(5) . . ?
C16 N11 C12 116(2) . . ?
C16 N11 Hg1 122.6(18) . . ?
C12 N11 Hg1 121.0(16) . . ?
C13 C12 N11 123(2) . . ?
C13 C12 C25 124(3) . . ?
N11 C12 C25 112(2) . . ?
C12 C13 C14 118(3) . . ?
C15 C14 C13 118(3) . . ?
C14 C15 C16 118(3) . . ?
N11 C16 C15 127(3) . . ?
N22 N21 C25 109(2) . . ?
N22 N21 Hg1 138.2(18) . . ?
C25 N21 Hg1 112.7(16) . . ?
N21 N22 C23 111(2) . . ?
N21 N22 C31 121(2) . . ?
C23 N22 C31 128(2) . . ?
N22 C23 C24 106(2) . . ?
C23 C24 C25 107(2) . . ?
N21 C25 C24 106(2) . . ?
N21 C25 C12 123(2) . . ?
C24 C25 C12 130(2) . . ?
N22 C31 C32 111(2) . . ?
C37 C32 C33 120(2) . . ?
C37 C32 C31 123(2) . . ?
C33 C32 C31 116(2) . . ?
C32 C33 C34 119(3) . . ?
C35 C34 C33 119(3) . . ?
C34 C35 C36 124(3) . . ?
C35 C36 C37 117(3) . . ?
C32 C37 C36 121(3) . . ?
C32 C37 C38 121(2) . . ?
C36 C37 C38 117(2) . . ?
N42 C38 C37 114(2) . . ?
C45 N41 N42 104(2) . . ?
C45 N41 Hg2 115.8(18) . . ?
N42 N41 Hg2 140.1(18) . . ?
C43 N42 N41 114(3) . . ?
C43 N42 C38 130(3) . . ?
N41 N42 C38 117(2) . . ?
N42 C43 C44 104(3) . . ?
C45 C44 C43 107(3) . . ?
C44 C45 N41 111(3) . . ?
C44 C45 C52 132(3) . . ?
N41 C45 C52 116(2) . . ?
C52 N51 C56 119(2) . . ?
C52 N51 Hg2 121.2(19) . . ?
C56 N51 Hg2 120(2) . . ?
N51 C52 C53 125(3) . . ?
N51 C52 C45 115(3) . . ?
C53 C52 C45 120(3) . . ?
C54 C53 C52 118(3) . . ?
C53 C54 C55 121(3) . . ?
C54 C55 C56 119(3) . . ?
N51 C56 C55 119(3) . . ?
O13 Cl1 O11 108.4(12) . . ?
O13 Cl1 O12 110.5(13) . . ?
O11 Cl1 O12 109.1(13) . . ?
O13 Cl1 O14 105.5(13) . . ?
O11 Cl1 O14 113.8(12) . . ?
O12 Cl1 O14 109.5(11) . . ?
O21 Cl2 O23 109.6(11) . . ?
O21 Cl2 O22 110.2(11) . . ?
O23 Cl2 O22 108.9(11) . . ?
O21 Cl2 O24 109.7(11) . . ?
O23 Cl2 O24 109.7(11) . . ?
O22 Cl2 O24 108.7(11) . . ?
O23' Cl2' O21' 110.8(13) . . ?
O23' Cl2' O24' 111.2(13) . . ?
O21' Cl2' O24' 109.6(13) . . ?
O23' Cl2' O22' 108.4(13) . . ?
O21' Cl2' O22' 108.4(13) . . ?
O24' Cl2' O22' 108.3(12) . . ?
O3A N2A O4A 121(3) . . ?
O3A N2A C1A 116(3) . . ?
O4A N2A C1A 123(3) . . ?
O4B N2B O3B 111(4) . . ?
O4B N2B C1B 125(3) . . ?
O3B N2B C1B 122(3) . . ?

loop_
_geom_bond_atom_site_label_1
_geom_bond_atom_site_label_2
_geom_bond_distance
_geom_bond_site_symmetry_2
_geom_bond_publ_flag
Hg1 N11 2.28(2) . ?
Hg1 N21 2.42(2) . ?
Hg1 Hg2 2.518(2) . ?
Hg2 N51 2.25(2) . ?
Hg2 N41 2.39(2) . ?
N11 C16 1.26(3) . ?
N11 C12 1.41(3) . ?
C12 C13 1.29(4) . ?
C12 C25 1.44(4) . ?
C13 C14 1.48(4) . ?
C14 C15 1.34(4) . ?
C15 C16 1.37(4) . ?
N21 N22 1.32(3) . ?
N21 C25 1.35(3) . ?
N22 C23 1.36(3) . ?
N22 C31 1.45(4) . ?
C23 C24 1.38(4) . ?
C24 C25 1.43(4) . ?
C31 C32 1.58(4) . ?
C32 C37 1.35(4) . ?
C32 C33 1.41(4) . ?
C33 C34 1.43(4) . ?
C34 C35 1.33(4) . ?
C35 C36 1.38(4) . ?
C36 C37 1.42(4) . ?
C37 C38 1.55(4) . ?
C38 N42 1.48(4) . ?
N41 C45 1.35(3) . ?
N41 N42 1.37(3) . ?
N42 C43 1.31(4) . ?
C43 C44 1.43(4) . ?
C44 C45 1.34(4) . ?
C45 C52 1.53(4) . ?
N51 C52 1.35(4) . ?
N51 C56 1.35(4) . ?
C52 C53 1.36(4) . ?
C53 C54 1.36(4) . ?
C54 C55 1.38(4) . ?
C55 C56 1.43(4) . ?
Cl1 O13 1.44(2) . ?
Cl1 O11 1.44(2) . ?
Cl1 O12 1.45(2) . ?
Cl1 O14 1.500(19) . ?
Cl2 O21 1.40(2) . ?
Cl2 O23 1.40(3) . ?
Cl2 O22 1.41(2) . ?
Cl2 O24 1.41(3) . ?
Cl2' O23' 1.30(3) . ?
Cl2' O21' 1.31(4) . ?
Cl2' O24' 1.32(3) . ?
Cl2' O22' 1.33(4) . ?
C1A N2A 1.53(5) . ?
N2A O3A 1.23(2) . ?
N2A O4A 1.24(2) . ?
C1B N2B 1.43(6) . ?
N2B O4B 1.35(4) . ?
N2B O3B 1.37(4) . ?

loop_
_geom_torsion_atom_site_label_1
_geom_torsion_atom_site_label_2
_geom_torsion_atom_site_label_3
_geom_torsion_atom_site_label_4
_geom_torsion
_geom_torsion_site_symmetry_1
_geom_torsion_site_symmetry_2
_geom_torsion_site_symmetry_3
_geom_torsion_site_symmetry_4
_geom_torsion_publ_flag
N11 Hg1 Hg2 N51 17(2) . . . . ?
N21 Hg1 Hg2 N51 -155.1(17) . . . . ?
N11 Hg1 Hg2 N41 164.0(14) . . . . ?
N21 Hg1 Hg2 N41 -8.0(9) . . . . ?
N21 Hg1 N11 C16 -179(2) . . . . ?
Hg2 Hg1 N11 C16 7(3) . . . . ?
N21 Hg1 N11 C12 -2.3(17) . . . . ?
Hg2 Hg1 N11 C12 -176.2(12) . . . . ?
C16 N11 C12 C13 0(4) . . . . ?
Hg1 N11 C12 C13 -177(2) . . . . ?
C16 N11 C12 C25 178(2) . . . . ?
Hg1 N11 C12 C25 1(3) . . . . ?
N11 C12 C13 C14 -2(4) . . . . ?
C25 C12 C13 C14 179(2) . . . . ?
C12 C13 C14 C15 5(4) . . . . ?
C13 C14 C15 C16 -4(4) . . . . ?
C12 N11 C16 C15 1(4) . . . . ?
Hg1 N11 C16 C15 178(2) . . . . ?
C14 C15 C16 N11 2(4) . . . . ?
N11 Hg1 N21 N22 -177(3) . . . . ?
Hg2 Hg1 N21 N22 -1(3) . . . . ?
N11 Hg1 N21 C25 3.3(16) . . . . ?
Hg2 Hg1 N21 C25 179.8(13) . . . . ?
C25 N21 N22 C23 2(3) . . . . ?
Hg1 N21 N22 C23 -177.8(19) . . . . ?
C25 N21 N22 C31 -175(2) . . . . ?
Hg1 N21 N22 C31 5(4) . . . . ?
N21 N22 C23 C24 -3(3) . . . . ?
C31 N22 C23 C24 173(3) . . . . ?
N22 C23 C24 C25 4(3) . . . . ?
N22 N21 C25 C24 1(3) . . . . ?
Hg1 N21 C25 C24 -179.7(15) . . . . ?
N22 N21 C25 C12 176(2) . . . . ?
Hg1 N21 C25 C12 -4(3) . . . . ?
C23 C24 C25 N21 -3(3) . . . . ?
C23 C24 C25 C12 -178(2) . . . . ?
C13 C12 C25 N21 -179(2) . . . . ?
N11 C12 C25 N21 3(3) . . . . ?
C13 C12 C25 C24 -5(4) . . . . ?
N11 C12 C25 C24 177(2) . . . . ?
N21 N22 C31 C32 -64(3) . . . . ?
C23 N22 C31 C32 119(3) . . . . ?
N22 C31 C32 C37 146(3) . . . . ?
N22 C31 C32 C33 -35(3) . . . . ?
C37 C32 C33 C34 -2(4) . . . . ?
C31 C32 C33 C34 179(2) . . . . ?
C32 C33 C34 C35 1(4) . . . . ?
C33 C34 C35 C36 0(4) . . . . ?
C34 C35 C36 C37 1(4) . . . . ?
C33 C32 C37 C36 3(4) . . . . ?
C31 C32 C37 C36 -178(2) . . . . ?
C33 C32 C37 C38 -180(2) . . . . ?
C31 C32 C37 C38 -1(4) . . . . ?
C35 C36 C37 C32 -2(4) . . . . ?
C35 C36 C37 C38 -180(2) . . . . ?
C32 C37 C38 N42 -154(2) . . . . ?
C36 C37 C38 N42 24(3) . . . . ?
N51 Hg2 N41 C45 -6.8(17) . . . . ?
Hg1 Hg2 N41 C45 -175.2(14) . . . . ?
N51 Hg2 N41 N42 -179(3) . . . . ?
Hg1 Hg2 N41 N42 12(3) . . . . ?
C45 N41 N42 C43 -3(3) . . . . ?
Hg2 N41 N42 C43 170.5(19) . . . . ?
C45 N41 N42 C38 179(2) . . . . ?
Hg2 N41 N42 C38 -8(4) . . . . ?
C37 C38 N42 C43 -111(3) . . . . ?
C37 C38 N42 N41 68(3) . . . . ?
N41 N42 C43 C44 1(3) . . . . ?
C38 N42 C43 C44 179(2) . . . . ?
N42 C43 C44 C45 1(3) . . . . ?
C43 C44 C45 N41 -3(3) . . . . ?
C43 C44 C45 C52 178(3) . . . . ?
N42 N41 C45 C44 3(3) . . . . ?
Hg2 N41 C45 C44 -171.8(18) . . . . ?
N42 N41 C45 C52 -178(2) . . . . ?
Hg2 N41 C45 C52 7(3) . . . . ?
N41 Hg2 N51 C52 5.6(19) . . . . ?
Hg1 Hg2 N51 C52 158.2(16) . . . . ?
N41 Hg2 N51 C56 176(2) . . . . ?
Hg1 Hg2 N51 C56 -31(3) . . . . ?
C56 N51 C52 C53 1(4) . . . . ?
Hg2 N51 C52 C53 172(2) . . . . ?
C56 N51 C52 C45 -174(2) . . . . ?
Hg2 N51 C52 C45 -4(3) . . . . ?
C44 C45 C52 N51 176(3) . . . . ?
N41 C45 C52 N51 -3(3) . . . . ?
C44 C45 C52 C53 1(5) . . . . ?
N41 C45 C52 C53 -178(3) . . . . ?
N51 C52 C53 C54 5(5) . . . . ?
C45 C52 C53 C54 -180(3) . . . . ?
C52 C53 C54 C55 -7(5) . . . . ?
C53 C54 C55 C56 2(5) . . . . ?
C52 N51 C56 C55 -6(4) . . . . ?
Hg2 N51 C56 C55 -176(2) . . . . ?
C54 C55 C56 N51 4(4) . . . . ?
